data_2001540
loop_
_publ_author_name
'Elmali, A.'
'Elerman, Y.'
'Svoboda, I.'
'Fuess, H.'

_publ_section_title
;
 Structure of
 [<i>N</i>,<i>N</i>'-<i>o</i>-phenylenebis(salicylideneaminato)]iron(III)
 chloride as a five-coordinate monomer
;
_journal_issue 7
_journal_name_full 'Acta Crystallographica Section C'
_journal_page_first 1365
_journal_page_last 1367
_journal_paper_doi 10.1107/S0108270193000617
_journal_volume 49
_journal_year 1993
_chemical_formula_moiety 'C20 H14 Cl Fe N2 O2'
_chemical_formula_sum 'C20 H14 Cl Fe N2 O2'
_chemical_formula_weight 405.64
_chemical_name_systematic
;
(N,N'-o-Phenylenedisalicylideneaminato)iron(III)chloride
;
_space_group_IT_number 1
_symmetry_cell_setting triclinic
_symmetry_space_group_name_Hall 'P 1'
_symmetry_space_group_name_H-M 'P 1'
_cell_angle_alpha 101.55(2)
_cell_angle_beta 94.18(2)
_cell_angle_gamma 92.49(2)
_cell_formula_units_Z 3
_cell_length_a 15.106(7)
_cell_length_b 13.570(5)
_cell_length_c 7.386(3)
_cell_measurement_reflns_used 52
_cell_measurement_temperature 303
_cell_measurement_theta_max 20.54
_cell_measurement_theta_min 17.55
_cell_volume 1476.8(11)
_computing_structure_refinement 'Shelx76 (Sheldrick, 1976)'
_computing_structure_solution 'Shelxs86 (Sheldrick, 1986)'
_diffrn_ambient_temperature 303
_diffrn_measurement_device 'Stoe STADI-4 diffractometer'
_diffrn_measurement_method \w/2\q
_diffrn_radiation_monochromator graphite
_diffrn_radiation_source 'X-ray tube'
_diffrn_radiation_type 'Mo K\a'
_diffrn_radiation_wavelength 0.71069
_diffrn_reflns_av_R_equivalents 0
_diffrn_reflns_limit_h_max 16
_diffrn_reflns_limit_h_min -16
_diffrn_reflns_limit_k_max 14
_diffrn_reflns_limit_k_min -14
_diffrn_reflns_limit_l_max 8
_diffrn_reflns_limit_l_min -8
_diffrn_reflns_number 8245
_diffrn_reflns_theta_max 23
_diffrn_reflns_theta_min 1.5
_diffrn_standards_decay_% 4
_diffrn_standards_interval_time 120
_diffrn_standards_number 3
_exptl_absorpt_coefficient_mu 0.915
_exptl_absorpt_correction_T_max 0.9998
_exptl_absorpt_correction_T_min 0.9118
_exptl_absorpt_correction_type 'Gaussian integration'
_exptl_crystal_colour black
_exptl_crystal_density_diffrn 1.36
_exptl_crystal_description prism
_exptl_crystal_F_000 620.97
_exptl_crystal_size_max 0.18
_exptl_crystal_size_mid 0.4
_exptl_crystal_size_min 0.6
_refine_diff_density_max 0.99
_refine_diff_density_min -0.62
_refine_ls_abs_structure_Flack 0
_refine_ls_extinction_coef 0.00263
_refine_ls_extinction_method 'empirical isotropic'
_refine_ls_goodness_of_fit_obs 1.030
_refine_ls_hydrogen_treatment noref
_refine_ls_matrix_type full
_refine_ls_number_constraints 0
_refine_ls_number_parameters 705
_refine_ls_number_reflns 7844
_refine_ls_number_restraints 0
_refine_ls_R_factor_obs 0.0484
_refine_ls_shift/esd_max 0.2
_refine_ls_structure_factor_coef F
_refine_ls_weighting_details 'w = 1.0000/[\s^2^(F)+0.0001F^2^]'
_refine_ls_weighting_scheme calc
_refine_ls_wR_factor_obs 0.0466
_reflns_number_observed 7844
_reflns_number_total 8077
_reflns_observed_criterion F>2.0\s(F)
_cod_data_source_file sh1030.cif
_cod_data_source_block DAT214
_cod_depositor_comments
;
The following automatic conversions were performed:
'_refine_ls_hydrogen_treatment' value 'noref ' changed to 'noref'
according to '/home/saulius/struct/CIF-dictionaries/cif_core.dic'
dictionary named 'cif_core.dic' version 2.4.1 from 2010-06-29.

Automatic conversion script
Id: cif_fix_enum 1527 2010-12-29 10:47:43Z saulius 

The following automatic conversions were performed:

'_refine_ls_hydrogen_treatment' value 'noref ' changed to 'noref'
according to /home/saulius/struct/CIF-dictionaries/cif_core.dic
dictionary named 'cif_core.dic' version 2.4.1 from 2010-06-29.

Automatic conversion script
Id: cif_fix_values 1715 2011-07-08 13:25:40Z adriana 

The following automatic conversions were performed:

'_refine_ls_weighting_scheme' value '1.0000/[\s^2^(F)+0.0001F^2^]'
was changed to 'calc'. New tag '_refine_ls_weighting_details' was
created. The value of the new tag was set to 'w =
1.0000/[\s^2^(F)+0.0001F^2^]'.

Automatic conversion script
Id: cif_fix_values 3143 2015-03-26 13:38:13Z robertas 
;
_cod_original_cell_volume 1476.83
_cod_database_code 2001540

loop_
_symmetry_equiv_pos_as_xyz
+x,+y,+z

loop_
_atom_site_aniso_label
_atom_site_aniso_U_11
_atom_site_aniso_U_22
_atom_site_aniso_U_33
_atom_site_aniso_U_12
_atom_site_aniso_U_13
_atom_site_aniso_U_23
_atom_site_aniso_type_symbol
Fe(1) .0440(10) .0300(10) .0440(10) .0010(10) .0040(10) .0090(10) Fe
Cl(1) .0670(10) .0570(10) .0630(10) .0200(10) .0230(10) .0160(10) Cl
O(1) .048(2) .027(2) .068(3) -.003(2) -.005(2) .008(2) O
C(2) .051(3) .037(3) .035(4) .012(3) .008(3) .014(3) C
C(3) .048(3) .044(4) .046(4) .008(3) .009(3) .016(3) C
C(4) .070(4) .032(3) .058(5) -.003(3) .013(3) .022(3) C
C(5) .067(4) .029(3) .065(5) .001(3) .006(3) .007(3) C
C(6) .064(4) .031(3) .050(4) .000000 .007(3) -.004(3) C
C(7) .047(3) .033(3) .038(4) .005(3) .002(3) .007(2) C
C(8) .050(3) .042(4) .034(4) .003(3) .006(3) .007(3) C
N(9) .039(3) .044(3) .041(3) .009(3) .001(2) .007(2) N
C(10) .041(3) .040(3) .049(4) .010(3) .008(3) .014(3) C
C(11) .055(4) .058(4) .070(5) .002(4) -.001(3) .019(3) C
C(12) .054(4) .077(5) .092(7) .011(5) -.012(4) .008(4) C
C(13) .056(4) .074(5) .082(6) .019(5) .013(4) .034(4) C
C(14) .066(4) .054(4) .063(5) .010(4) .014(4) .024(3) C
C(15) .048(3) .047(4) .043(4) .018(3) .011(3) .015(3) C
N(16) .048(3) .032(3) .042(3) .013(2) .008(2) .009(2) N
C(17) .069(4) .028(3) .043(4) .005(3) .021(3) .008(3) C
C(18) .063(4) .034(3) .038(4) .005(3) .009(3) .004(3) C
C(19) .081(5) .043(4) .055(5) .001(4) .014(4) -.001(3) C
C(20) .103(6) .046(4) .055(5) -.008(4) .002(4) -.003(4) C
C(21) .081(5) .059(5) .066(5) .012(4) -.016(4) -.013(4) C
C(22) .071(5) .046(4) .062(5) .003(4) -.010(4) .007(3) C
C(23) .072(4) .033(3) .044(4) .007(3) -.004(3) .005(3) C
O(24) .068(3) .034(2) .066(3) -.013(2) -.016(2) .015(2) O
Fe(1A) .0390(10) .0320(10) .0440(10) .000000 .0040(10) .0070(10) Fe
Cl(1A) .0560(10) .0600(10) .0590(10) .0140(10) .0130(10) .0010(10) Cl
O(1A) .051(2) .035(2) .062(3) .001(2) -.003(2) .006(2) O
C(2A) .055(4) .030(3) .033(3) -.001(3) .013(3) .003(2) C
C(3A) .062(4) .032(3) .045(4) .004(3) .016(3) .008(3) C
C(4A) .069(4) .040(4) .058(5) .014(3) .018(4) .010(3) C
C(5A) .086(5) .032(3) .055(5) -.006(3) .012(4) .009(3) C
C(6A) .072(4) .052(4) .044(4) .002(4) .006(3) -.003(3) C
C(7A) .060(4) .032(3) .031(3) -.002(3) .013(3) -.002(3) C
C(8A) .046(3) .043(4) .048(4) .012(3) .002(3) -.002(3) C
N(9A) .043(3) .032(3) .040(3) .007(2) .006(2) .006(2) N
C(10A) .041(3) .045(4) .052(4) .019(3) .006(3) -.002(3) C
C(11A) .048(4) .055(4) .090(6) .022(4) -.001(4) -.008(3) C
C(12A) .033(3) .073(5) .108(7) .038(5) -.005(4) .002(3) C
C(13A) .042(4) .067(5) .094(6) .036(5) .011(4) .015(3) C
C(14A) .049(4) .051(4) .060(5) .024(3) .017(3) .014(3) C
C(15A) .033(3) .044(3) .047(4) .013(3) .009(3) .007(2) C
N(16A) .048(3) .038(3) .036(3) .002(3) .008(2) .011(2) N
C(17A) .046(3) .046(4) .044(4) .013(3) .010(3) .015(3) C
C(18A) .064(4) .031(3) .038(4) .004(3) .008(3) .010(3) C
C(19A) .076(5) .038(3) .053(5) -.002(3) .012(4) .015(3) C
C(20A) .092(6) .045(4) .053(5) -.005(4) -.006(4) .007(4) C
C(21A) .081(5) .044(4) .050(4) -.002(3) -.017(4) .007830 C
C(22A) .062(4) .044(4) .059(5) .003(3) -.020(3) .011(3) C
C(23A) .059(4) .038(3) .034(4) .002(3) -.001(3) .010(3) C
O(24A) .050(2) .047(2) .057(3) -.010(2) -.010(2) .018(2) O
Fe(1B) .0420(10) .0570000 .0340(10) .0130(10) .0070(10) .0170(10) Fe
Cl(1B) .0540(10) .0830(10) .0480(10) .0090(10) .0010(10) .0020(10) Cl
O(1B) .075(3) .067(3) .042(3) .020(2) .018(2) .039(2) O
C(2B) .043(3) .053(4) .046(4) .008(3) .008(3) .012(3) C
C(3B) .058(4) .052(4) .052(4) .011(3) .014(3) .022(3) C
C(4B) .052(4) .048(4) .062(5) .004(4) .012(3) .015(3) C
C(5B) .068(4) .063(5) .055(5) .013(4) .031(4) .031(4) C
C(6B) .057(4) .062(4) .039(4) .011(4) .014(3) .011(3) C
C(7B) .042(3) .043(4) .043(4) .004(3) .003(3) .011(3) C
C(8B) .045(3) .051(4) .036(4) .011(3) .005(3) .010(3) C
N(9B) .042(3) .050(3) .035(3) .011(2) .003(2) .013(2) N
C(10B) .032(3) .050(3) .040(4) .006(3) -.007(2) .008(2) C
C(11B) .052(4) .057(4) .046(4) .017(4) .004(3) .010(3) C
C(12B) .060(4) .067(5) .067(5) .034(4) .005(4) .020(3) C
C(13B) .066(4) .070(5) .080(6) .036(5) .013(4) .034(4) C
C(14B) .055(4) .065(4) .057(5) .013(4) .012(3) .025(3) C
C(15B) .041(3) .051(4) .043(4) .016(3) .005(3) .013(3) C
N(16B) .039(3) .052(3) .036(3) .008(2) .005(2) .013(2) N
C(17B) .037(3) .052(4) .044(4) .006(3) .001(3) .005(3) C
C(18B) .037(3) .056(4) .045(4) .010(3) .006(3) .000000 C
C(19B) .051(4) .067(5) .054(5) .009(4) .017(3) .003(3) C
C(20B) .061(5) .083(6) .062(5) .017(5) .020(4) .005(4) C
C(21B) .062(4) .067(5) .055(5) .015(4) .007(4) -.014(4) C
C(22B) .050(4) .059(5) .058(5) .020(4) .011(3) -.002(3) C
C(23B) .045(3) .045(4) .047(4) .003(3) .009(3) .000000 C
O(24B) .054(3) .058(3) .068(3) .025(3) .019(2) .016(2) O

loop_
_atom_site_label
_atom_site_fract_x
_atom_site_fract_y
_atom_site_fract_z
_atom_site_U_iso_or_equiv
_atom_site_thermal_displace_type
_atom_site_calc_flag
_atom_site_calc_attached_atom
Fe(1) 0.3440 0.8203 0.5359 0.0390(10) ? ? Fe
Cl(1) 0.31220(10) 0.75290(10) 0.7768(3) 0.0620(10) ? ? Cl
O(1) 0.2928(3) 0.9446(3) 0.5592(6) 0.048(2) ? ? O
C(2) 0.3198(4) 1.0377(4) 0.6427(8) 0.041(3) ? ? C
C(3) 0.2574(4) 1.1156(5) 0.6591(9) 0.046(3) ? ? C
C(4) 0.2825(4) 1.2107(4) 0.7420(10) 0.054(3) ? ? C
C(5) 0.3713(4) 1.2375(5) 0.8190(10) 0.054(3) ? ? C
C(6) 0.4325(4) 1.1671(4) 0.8030(9) 0.049(3) ? ? C
C(7) 0.4102(4) 1.0668(4) 0.7146(8) 0.040(3) ? ? C
C(8) 0.4774(4) 0.9965(4) 0.6981(8) 0.042(3) ? ? C
N(9) 0.4668(3) 0.8996(4) 0.6271(7) 0.041(2) ? ? N
C(10) 0.5411(4) 0.8383(4) 0.6094(9) 0.043(3) ? ? C
C(11) 0.6258(4) 0.8697(5) 0.6980(10) 0.061(3) ? ? C
C(12) 0.6949(5) 0.8067(6) 0.6650(10) 0.074(4) ? ? C
C(13) 0.6793(5) 0.7127(6) 0.5520(10) 0.071(4) ? ? C
C(14) 0.5946(5) 0.6800(5) 0.4630(10) 0.061(4) ? ? C
C(15) 0.5255(4) 0.7445(5) 0.4954(9) 0.046(3) ? ? C
N(16) 0.4370(3) 0.7211(3) 0.4155(7) 0.041(2) ? ? N
C(17) 0.4158(4) 0.6385(4) 0.2862(9) 0.046(3) ? ? C
C(18) 0.3310(4) 0.6131(4) 0.1935(9) 0.045(3) ? ? C
C(19) 0.3213(5) 0.5215(5) 0.0670(10) 0.060(4) ? ? C
C(20) 0.2384(6) 0.4887(5) -0.03620(10) 0.068(4) ? ? C
C(21) 0.1685(5) 0.5503(6) -0.0130(10) 0.069(4) ? ? C
C(22) 0.1765(5) 0.6415(5) 0.1140(10) 0.060(4) ? ? C
C(23) 0.2568(4) 0.6747(4) 0.2168(9) 0.050(3) ? ? C
O(24) 0.2628(3) 0.7619(3) 0.3338(7) 0.056(2) ? ? O
Fe(1A) 0.50810(10) 1.32560(10) 0.43300(10) 0.0380(10) ? ? Fe
Cl(1A) 0.54240(10) 1.38900(10) 0.1887(3) 0.0580(10) ? ? Cl
O(1A) 0.5592(3) 1.1998(3) 0.4243(6) 0.049(2) ? ? O
C(2A) 0.5341(4) 1.1072(4) 0.3409(8) 0.039(3) ? ? C
C(3A) 0.5954(4) 1.0347(4) 0.3349(9) 0.046(3) ? ? C
C(4A) 0.5722(5) 0.9361(5) 0.2400(10) 0.056(3) ? ? C
C(5A) 0.4899(5) 0.9092(5) 0.1540(10) 0.058(3) ? ? C
C(6A) 0.4264(5) 0.9801(5) 0.1657(9) 0.056(3) ? ? C
C(7A) 0.4472(4) 1.0815(4) 0.2571(8) 0.041(3) ? ? C
C(8A) 0.3769(4) 1.1500(5) 0.2677(9) 0.046(3) ? ? C
N(9A) 0.3868(3) 1.2453(3) 0.3372(7) 0.038(2) ? ? N
C(10A) 0.3126(4) 1.3058(4) 0.3442(9) 0.046(3) ? ? C
C(11A) 0.2304(4) 1.2791(5) 0.2460(10) 0.064(4) ? ? C
C(12A) 0.1642(4) 1.3457(6) 0.2710(10) 0.071(4) ? ? C
C(13A) 0.1761(4) 1.4374(6) 0.3900(10) 0.068(4) ? ? C
C(14A) 0.2578(4) 1.4668(5) 0.4830(10) 0.054(3) ? ? C
C(15A) 0.3277(3) 1.4019(4) 0.4634(9) 0.041(3) ? ? C
N(16A) 0.4144(3) 1.4238(4) 0.5470(7) 0.041(2) ? ? N
C(17A) 0.4337(4) 1.5040(5) 0.6702(9) 0.045(3) ? ? C
C(18A) 0.5208(4) 1.5367(4) 0.7668(9) 0.044(3) ? ? C
C(19A) 0.5319(5) 1.6329(5) 0.8890(10) 0.056(3) ? ? C
C(20A) 0.6096(5) 1.6664(5) 0.9810(10) 0.064(4) ? ? C
C(21A) 0.6828(5) 1.6085(5) 0.9560(10) 0.058(3) ? ? C
C(22A) 0.6753(4) 1.5156(5) 0.8430(10) 0.055(3) ? ? C
C(23A) 0.5952(4) 1.4781(4) 0.7417(9) 0.044(3) ? ? C
O(24A) 0.5908(3) 1.3880(3) 0.6347(6) 0.051(2) ? ? O
Fe(1B) 0.95570(10) 0.16610(10) 0.51140(10) 0.0440(10) ? ? Fe
Cl(1B) 1.04390(10) 0.2854(2) 0.6992(3) 0.0620(10) ? ? Cl
O(1B) 1.0285(3) 0.0611(4) 0.4199(6) 0.061(2) ? ? O
C(2B) 1.0659(4) 0.0325(5) 0.2651(9) 0.047(3) ? ? C
C(3B) 1.1235(4) -0.0458(5) 0.2490(10) 0.054(3) ? ? C
C(4B) 1.1636(4) -0.0769(5) 0.0880(10) 0.054(3) ? ? C
C(5B) 1.1503(5) -0.0313(6) -0.06100(10) 0.062(4) ? ? C
C(6B) 1.0931(4) 0.0433(5) -0.0520(10) 0.053(3) ? ? C
C(7B) 1.0503(4) 0.0781(5) 0.1090(9) 0.043(3) ? ? C
C(8B) 0.9942(4) 0.1600(5) 0.1104(9) 0.044(3) ? ? C
N(9B) 0.9541(3) 0.2051(4) 0.2516(7) 0.042(2) ? ? N
C(10B) 0.9020(4) 0.2892(5) 0.2391(9) 0.041(2) ? ? C
C(11B) 0.9142(4) 0.3517(5) 0.1120(9) 0.052(3) ? ? C
C(12B) 0.8591(4) 0.4300(6) 0.1150(10) 0.065(4) ? ? C
C(13B) 0.7937(5) 0.4469(6) 0.2380(10) 0.072(4) ? ? C
C(14B) 0.7857(4) 0.3904(5) 0.3650(10) 0.059(3) ? ? C
C(15B) 0.8398(4) 0.3094(5) 0.3687(9) 0.045(3) ? ? C
N(16B) 0.8378(3) 0.2437(4) 0.4954(7) 0.042(2) ? ? N
C(17B) 0.7732(4) 0.2422(5) 0.6037(9) 0.044(3) ? ? C
C(18B) 0.7688(4) 0.1823(5) 0.7383(9) 0.046(3) ? ? C
C(19B) 0.7001(5) 0.2013(6) 0.8600(10) 0.057(4) ? ? C
C(20B) 0.6934(5) 0.1498(6) 1.0020(10) 0.069(4) ? ? C
C(21B) 0.7502(5) 0.0742(6) 1.0180(10) 0.061(4) ? ? C
C(22B) 0.8169(4) 0.0513(6) 0.8950(10) 0.056(4) ? ? C
C(23B) 0.8285(4) 0.1080(5) 0.7597(9) 0.045(3) ? ? C
O(24B) 0.8946(3) 0.0877(3) 0.6524(7) 0.060(2) ? ? O
H(3) 0.189 1.097 0.604 0.071 ? ? ?
H(4) 0.234 1.268 0.751 0.071 ? ? ?
H(5) 0.390 1.314 0.889 0.071 ? ? ?
H(6) 0.500 1.189 0.860 0.071 ? ? ?
H(8) 0.544 1.026 0.749 0.071 ? ? ?
H(11) 0.637 0.942 0.792 0.071 ? ? ?
H(12) 0.761 0.831 0.727 0.071 ? ? ?
H(13) 0.733 0.663 0.531 0.071 ? ? ?
H(14) 0.583 0.607 0.372 0.071 ? ? ?
H(17) 0.468 0.587 0.250 0.071 ? ? ?
H(19) 0.377 0.475 0.046 0.071 ? ? ?
H(20) 0.230 0.416 -0.131 0.071 ? ? ?
H(21) 0.106 0.527 -0.095 0.071 ? ? ?
H(22) 0.120 0.687 0.132 0.071 ? ? ?
H(3A) 0.661 1.054 0.404 0.071 ? ? ?
H(4A) 0.621 0.880 0.235 0.071 ? ? ?
H(5A) 0.474 0.833 0.077 0.071 ? ? ?
H(6A) 0.360 0.958 0.104 0.071 ? ? ?
H(8A) 0.311 1.119 0.213 0.071 ? ? ?
H(11A) 0.219 1.207 0.151 0.071 ? ? ?
H(12A) 0.100 1.325 0.195 0.071 ? ? ?
H(13A) 0.122 1.486 0.410 0.071 ? ? ?
H(14A) 0.268 1.541 0.571 0.071 ? ? ?
H(17A) 0.380 1.552 0.706 0.071 ? ? ?
H(19A) 0.476 1.679 0.907 0.071 ? ? ?
H(20A) 0.616 1.739 1.075 0.071 ? ? ?
H(21A) 0.746 1.637 1.028 0.071 ? ? ?
H(22A) 0.732 1.470 0.831 0.071 ? ? ?
H(3B) 1.137 -0.082 0.365 0.071 ? ? ?
H(4B) 1.207 -0.139 0.079 0.071 ? ? ?
H(5B) 1.185 -0.055 -0.184 0.071 ? ? ?
H(6B) 1.080 0.077 -0.172 0.071 ? ? ?
H(8B) 0.984 0.187 -0.017 0.071 ? ? ?
H(11B) 0.965 0.339 0.015 0.071 ? ? ?
H(12B) 0.867 0.479 0.019 0.071 ? ? ?
H(13B) 0.749 0.506 0.231 0.071 ? ? ?
H(14B) 0.737 0.407 0.466 0.071 ? ? ?
H(17B) 0.719 0.290 0.589 0.071 ? ? ?
H(19B) 0.653 0.256 0.840 0.071 ? ? ?
H(20B) 0.644 0.168 1.100 0.071 ? ? ?
H(21B) 0.743 0.032 1.126 0.071 ? ? ?
H(22B) 0.859 -0.010 0.905 0.071 ? ? ?

loop_
_atom_type_symbol
_atom_type_description
_atom_type_scat_dispersion_real
_atom_type_scat_dispersion_imag
_atom_type_scat_source
C ? 0.002 0.002 'International Tables Vol IV Table 2.3.1'
H ? 0 0 'International Tables Vol IV Table 2.3.1'
N ? 0.004 0.003 'International Tables Vol IV Table 2.3.1'
O ? 0.008 0.006 'International Tables Vol IV Table 2.3.1'
Cl ? 0.132 0.159 'International Tables Vol IV Table 2.3.1'
Fe ? 0.301 0.845 'International Tables Vol IV Table 2.3.1'

loop_
_geom_angle_atom_site_label_1
_geom_angle_atom_site_label_2
_geom_angle_atom_site_label_3
_geom_angle_site_symmetry_1
_geom_angle_site_symmetry_2
_geom_angle_site_symmetry_3
_geom_angle
_geom_angle_publ_flag
O(1) Fe(1) Cl(1) . . . 108.5(2) yes
N(9) Fe(1) Cl(1) . . . 103.1(2) yes
N(9) Fe(1) O(1) . . . 87.8(2) yes
N(16) Fe(1) Cl(1) . . . 101.0(2) yes
N(16) Fe(1) O(1) . . . 149.1(2) yes
N(16) Fe(1) N(9) . . . 76.6(2) yes
O(24) Fe(1) Cl(1) . . . 107.9(2) yes
O(24) Fe(1) O(1) . . . 92.0(2) yes
O(24) Fe(1) N(9) . . . 147.4(2) yes
O(24) Fe(1) N(16) . . . 87.5(2) yes
O(1A) Fe(1A) Cl(1A) . . . 110.0(2) yes
N(9A) Fe(1A) Cl(1A) . . . 102.4(2) yes
N(9A) Fe(1A) O(1A) . . . 87.6(2) yes
N(16A) Fe(1A) Cl(1A) . . . 101.9(2) yes
N(16A) Fe(1A) O(1A) . . . 146.8(2) yes
N(16A) Fe(1A) N(9A) . . . 76.8(2) yes
O(24A) Fe(1A) Cl(1A) . . . 106.7(2) yes
O(24A) Fe(1A) O(1A) . . . 91.2(2) yes
O(24A) Fe(1A) N(9A) . . . 149.4(2) yes
O(24A) Fe(1A) N(16A) . . . 88.0(2) yes
O(1B) Fe(1B) Cl(1B) . . . 106.70(10) yes
N(9B) Fe(1B) Cl(1B) . . . 105.00(10) yes
N(9B) Fe(1B) O(1B) . . . 87.6(2) yes
N(16B) Fe(1B) Cl(1B) . . . 100.2(2) yes
N(16B) Fe(1B) O(1B) . . . 151.6(2) yes
N(16B) Fe(1B) N(9B) . . . 76.5(2) yes
O(24B) Fe(1B) Cl(1B) . . . 109.9(2) yes
O(24B) Fe(1B) O(1B) . . . 92.9(2) yes
O(24B) Fe(1B) N(9B) . . . 143.4(2) yes
O(24B) Fe(1B) N(16B) . . . 86.5(2) yes

loop_
_geom_bond_atom_site_label_1
_geom_bond_atom_site_label_2
_geom_bond_site_symmetry_1
_geom_bond_site_symmetry_2
_geom_bond_distance
_geom_bond_publ_flag
Fe(1) Cl(1) . . 2.230(2) yes
Fe(1) O(1) . . 1.868(4) yes
Fe(1) N(9) . . 2.099(4) yes
Fe(1) N(16) . . 2.108(5) yes
Fe(1) O(24) . . 1.881(4) yes
Fe(1A) Cl(1A) . . 2.232(2) yes
Fe(1A) O(1A) . . 1.895(4) yes
Fe(1A) N(9A) . . 2.090(4) yes
Fe(1A) N(16A) . . 2.091(5) yes
Fe(1A) O(24A) . . 1.904(4) yes
Fe(1B) Cl(1B) . . 2.228(2) yes
Fe(1B) O(1B) . . 1.885(5) yes
Fe(1B) N(9B) . . 2.088(5) yes
Fe(1B) N(16B) . . 2.116(5) yes
Fe(1B) O(24B) . . 1.889(5) yes

loop_
_geom_contact_atom_site_label_1
_geom_contact_atom_site_label_2
_geom_contact_distance
_geom_contact_site_symmetry_1
_geom_contact_site_symmetry_2
_geom_contact_publ_flag
? ? ? ? ? ?

loop_
_geom_torsion_atom_site_label_1
_geom_torsion_atom_site_label_2
_geom_torsion_atom_site_label_3
_geom_torsion_atom_site_label_4
_geom_torsion_site_symmetry_1
_geom_torsion_site_symmetry_2
_geom_torsion_site_symmetry_3
_geom_torsion_site_symmetry_4
_geom_torsion
_geom_torsion_publ_flag
? ? ? ? ? ? ? ? ? ?
